data_4130534
loop_
_publ_author_name
'Pinalli, Roberta'
'Brancatelli, Giovanna'
'Pedrini, Alessandro'
'Menozzi, Daniela'
'Hern\'andez, Daniel'
'Ballester, Pablo'
'Geremia, Silvano'
'Dalcanale, Enrico'

_publ_section_title
;
 The Origin of Selectivity in the Complexation of N-Methyl Amino Acids by
 Tetraphosphonate Cavitands.
;
_journal_issue 27
_journal_name_full 'Journal of the American Chemical Society'
_journal_page_first 8569
_journal_page_last 8580
_journal_paper_doi 10.1021/jacs.6b04372
_journal_volume 138
_journal_year 2016
_chemical_absolute_configuration rmad
_chemical_formula_moiety '2(C36 H36 O12 P4), 2(C5 H11 N O2), 6(C2 H3 F3 O)'
_chemical_formula_sum 'C94 H112 F18 N2 O36 P8'
_chemical_formula_weight 2435.61
_space_group_IT_number 1
_space_group_name_Hall 'P 1'
_space_group_name_H-M_alt 'P 1'
_symmetry_cell_setting triclinic
_symmetry_Int_Tables_number 1
_symmetry_space_group_name_Hall 'P 1'
_symmetry_space_group_name_H-M 'P 1'
_atom_sites_solution_hydrogens geom
_audit_creation_date 2015-07-17T18:26:48-00:00
_audit_creation_method 'WinGX routine CIF_UPDATE'
_cell_angle_alpha 90.106(2)
_cell_angle_beta 81.165(3)
_cell_angle_gamma 84.626(2)
_cell_formula_units_Z 1
_cell_length_a 12.132(2)
_cell_length_b 14.5410(10)
_cell_length_c 15.4680(10)
_cell_measurement_temperature 100(2)
_cell_measurement_theta_max 29.979
_cell_measurement_theta_min 1.312
_cell_measurement_wavelength 0.7
_cell_volume 2684.1(5)
_computing_data_collection 'Elettra XRD1 Data Collection SW'
_computing_molecular_graphics Pymol
_computing_publication_material 'SHELXL-2013 (Sheldrick, 2013)'
_computing_structure_refinement 'SHELXL-2013 (Sheldrick, 2013)'
_computing_structure_solution 'SIR2011, updated version of SIR2008 (Burla et al., 2007)'
_diffrn_ambient_temperature 100(2)
_diffrn_measured_fraction_theta_full 0.933
_diffrn_measured_fraction_theta_max 0.897
_diffrn_measurement_device_type 'Dectris Pilatus 2M'
_diffrn_measurement_method 'CCD rotation images, thick slices'
_diffrn_radiation_monochromator Si111
_diffrn_radiation_source 'Elettra Synchrotron, Trieste (Italy)'
_diffrn_radiation_wavelength 0.7
_diffrn_reflns_av_unetI/netI 0.0702
_diffrn_reflns_Laue_measured_fraction_full 0.933
_diffrn_reflns_Laue_measured_fraction_max 0.897
_diffrn_reflns_number 22492
_diffrn_reflns_point_group_measured_fraction_full 0.737
_diffrn_reflns_point_group_measured_fraction_max 0.688
_diffrn_reflns_theta_full 24.835
_diffrn_reflns_theta_max 29.979
_diffrn_reflns_theta_min 1.312
_exptl_absorpt_coefficient_mu 0.245
_exptl_absorpt_correction_type none
_exptl_crystal_colour colorless
_exptl_crystal_density_diffrn 1.507
_exptl_crystal_description rod-like
_exptl_crystal_F_000 1260
_exptl_crystal_size_max 0.15
_exptl_crystal_size_mid 0.12
_exptl_crystal_size_min 0.07
_refine_diff_density_max 1.045
_refine_diff_density_min -0.534
_refine_diff_density_rms 0.105
_refine_ls_abs_structure_details
;
 Flack x determined using 6058 quotients [(I+)-(I-)]/[(I+)+(I-)]
 (Parsons, Flack and Wagner, Acta Cryst. B69 (2013) 249-259).
;
_refine_ls_abs_structure_Flack 0.00(6)
_refine_ls_extinction_coef 0.0111(11)
_refine_ls_extinction_expression Fc^*^=kFc[1+0.001xFc^2^\l^3^/sin(2\q)]^-1/4^
_refine_ls_extinction_method 'SHELXL-2014/7 (Sheldrick 2014'
_refine_ls_goodness_of_fit_ref 1.036
_refine_ls_hydrogen_treatment constr
_refine_ls_matrix_type full
_refine_ls_number_parameters 1405
_refine_ls_number_reflns 22492
_refine_ls_number_restraints 3
_refine_ls_restrained_S_all 1.036
_refine_ls_R_factor_all 0.0714
_refine_ls_R_factor_gt 0.0631
_refine_ls_shift/su_max 0.01
_refine_ls_shift/su_mean 0.002
_refine_ls_structure_factor_coef Fsqd
_refine_ls_weighting_details 'w=1/[\s^2^(Fo^2^)+(0.1063P)^2^+1.9063P] where P=(Fo^2^+2Fc^2^)/3'
_refine_ls_weighting_scheme calc
_refine_ls_wR_factor_gt 0.1721
_refine_ls_wR_factor_ref 0.1811
_reflns_Friedel_coverage 0.533
_reflns_Friedel_fraction_full 0.541
_reflns_Friedel_fraction_max 0.478
_reflns_number_gt 19693
_reflns_number_total 22492
_reflns_threshold_expression 'I > 2\s(I)'
_cod_data_source_file ja6b04372_si_016.cif
_cod_data_source_block VAL
_cod_database_code 4130534
_shelx_estimated_absorpt_t_min 0.964
_shelx_estimated_absorpt_t_max 0.983

loop_
_symmetry_equiv_pos_as_xyz
'x, y, z'

loop_
_atom_site_label
_atom_site_type_symbol
_atom_site_fract_x
_atom_site_fract_y
_atom_site_fract_z
_atom_site_U_iso_or_equiv
_atom_site_adp_type
_atom_site_occupancy
_atom_site_site_symmetry_order
_atom_site_calc_flag
_atom_site_refinement_flags_posn
_atom_site_refinement_flags_adp
P1 P 0.02551(10) 0.20206(9) 0.91820(8) 0.0206(3) Uani 1 1 d . .
P4 P 0.29545(11) -0.13630(9) 0.66360(9) 0.0199(3) Uani 1 1 d . .
P5 P 0.42204(10) 0.17270(9) 0.34497(9) 0.0208(3) Uani 1 1 d . .
P6 P 0.14329(10) 0.48293(9) 0.59984(10) 0.0224(3) Uani 1 1 d . .
O5 O 0.4087(3) -0.1215(3) 0.6016(3) 0.0213(7) Uani 1 1 d . .
O6 O 0.4744(3) 0.2676(3) 0.3572(3) 0.0240(8) Uani 1 1 d . .
O7 O 0.0729(3) 0.2982(3) 0.9316(2) 0.0212(8) Uani 1 1 d . .
O8 O 0.2605(3) 0.5042(3) 0.5446(3) 0.0257(9) Uani 1 1 d . .
O10 O 0.1966(3) -0.0824(3) 0.6410(3) 0.0271(8) Uani 1 1 d . .
O11 O 0.5065(3) 0.0941(3) 0.3753(2) 0.0224(8) Uani 1 1 d . .
O14 O 0.1152(3) 0.1250(3) 0.9472(2) 0.0240(8) Uani 1 1 d . .
C200 C 0.5176(4) 0.2880(4) 0.5030(4) 0.0195(10) Uani 1 1 d . .
O57 O 0.3144(3) -0.1190(3) 0.7606(3) 0.0223(7) Uani 1 1 d . .
O50 O 0.3063(3) 0.1722(3) 0.3904(3) 0.0240(8) Uani 1 1 d . .
O72 O 0.1528(3) 0.5085(3) 0.6987(3) 0.0234(8) Uani 1 1 d . .
O52 O 0.1154(3) 0.3878(3) 0.5880(3) 0.0256(8) Uani 1 1 d . .
C9 C 0.3046(4) 0.2332(4) 0.9239(3) 0.0221(10) Uani 1 1 d . .
H9A H 0.2552 0.2357 0.9813 0.027 Uiso 1 1 calc R U
H9B H 0.3813 0.2428 0.9341 0.027 Uiso 1 1 calc R U
O51 O 0.0016(3) 0.1882(3) 0.8290(3) 0.0250(8) Uani 1 1 d . .
C13 C 0.2114(4) 0.0897(4) 0.8903(3) 0.0207(10) Uani 1 1 d . .
C16 C 0.3107(4) -0.0302(3) 0.7985(3) 0.0194(9) Uani 1 1 d . .
C18 C 0.5003(4) 0.0686(4) 0.4632(3) 0.0192(9) Uani 1 1 d . .
C19 C 0.6055(4) 0.2071(4) 0.4895(4) 0.0222(10) Uani 1 1 d . .
H19A H 0.6662 0.2172 0.5235 0.027 Uiso 1 1 calc R U
H19B H 0.6384 0.2014 0.4268 0.027 Uiso 1 1 calc R U
C20 C 0.3898(4) 0.4622(4) 0.6840(4) 0.0234(11) Uani 1 1 d . .
H20A H 0.4613 0.4627 0.7073 0.028 Uiso 1 1 calc R U
H20B H 0.3615 0.5271 0.6753 0.028 Uiso 1 1 calc R U
C23 C 0.4023(4) 0.1006(4) 0.8283(3) 0.0201(10) Uani 1 1 d . .
H23 H 0.4674 0.1331 0.8211 0.024 Uiso 1 1 calc R U
C25 C 0.2634(4) 0.3088(4) 0.8664(4) 0.0200(10) Uani 1 1 d . .
C29 C 0.5566(4) 0.0878(4) 0.6034(3) 0.0204(10) Uani 1 1 d . .
H29 H 0.5931 0.1207 0.6421 0.024 Uiso 1 1 calc R U
C31 C 0.2969(5) -0.2587(4) 0.6615(4) 0.0293(11) Uiso 1 1 d . .
H31A H 0.3674 -0.2866 0.6778 0.044 Uiso 1 1 calc R U
H31B H 0.2338 -0.2773 0.703 0.044 Uiso 1 1 calc R U
H31C H 0.2903 -0.2798 0.6024 0.044 Uiso 1 1 calc R U
C32 C 0.3650(4) 0.3860(4) 0.4496(3) 0.0198(10) Uani 1 1 d . .
C33 C 0.4466(4) -0.0095(3) 0.4898(3) 0.0185(9) Uani 1 1 d . .
C34 C 0.5116(4) -0.0234(4) 0.7263(4) 0.0220(10) Uani 1 1 d . .
H34A H 0.5184 -0.0917 0.7276 0.026 Uiso 1 1 calc R U
H34B H 0.5783 -0.0016 0.7467 0.026 Uiso 1 1 calc R U
C37 C 0.3055(4) 0.4182(4) 0.7502(4) 0.0210(10) Uani 1 1 d . .
C39 C 0.1508(4) 0.3353(4) 0.8677(3) 0.0192(10) Uani 1 1 d . .
C43 C 0.4058(4) 0.0151(4) 0.7862(3) 0.0208(10) Uani 1 1 d . .
C45 C 0.4513(4) -0.0373(4) 0.5764(3) 0.0191(9) Uani 1 1 d . .
C47 C 0.4506(4) 0.3147(3) 0.4388(4) 0.0200(10) Uani 1 1 d . .
C57 C -0.0859(5) 0.2044(4) 1.0057(4) 0.0255(10) Uiso 1 1 d . .
H57A H -0.0577 0.214 1.0608 0.038 Uiso 1 1 calc R U
H57B H -0.1427 0.2548 0.9978 0.038 Uiso 1 1 calc R U
H57C H -0.1193 0.1455 1.0074 0.038 Uiso 1 1 calc R U
C62 C 0.2100(5) 0.0045(4) 0.8503(3) 0.0217(10) Uani 1 1 d . .
C63 C 0.4968(4) 0.3383(4) 0.5814(4) 0.0203(10) Uani 1 1 d . .
H63 H 0.5412 0.3231 0.6257 0.024 Uiso 1 1 calc R U
C64 C 0.2966(5) 0.4138(4) 0.3801(4) 0.0275(12) Uani 1 1 d . .
H64A H 0.2412 0.4653 0.4017 0.041 Uiso 1 1 calc R U
H64B H 0.3457 0.433 0.3282 0.041 Uiso 1 1 calc R U
H64C H 0.2579 0.3613 0.3646 0.041 Uiso 1 1 calc R U
C65 C -0.0122(4) 0.4264(4) 0.8121(4) 0.0250(11) Uani 1 1 d . .
H65A H -0.0219 0.473 0.7675 0.038 Uiso 1 1 calc R U
H65B H -0.0486 0.3717 0.7994 0.038 Uiso 1 1 calc R U
H65C H -0.0461 0.4519 0.8698 0.038 Uiso 1 1 calc R U
C66 C 0.1911(4) 0.4400(3) 0.7535(4) 0.0191(10) Uani 1 1 d . .
C68 C 0.1092(5) -0.0500(4) 0.8621(4) 0.0269(11) Uani 1 1 d . .
H68A H 0.1307 -0.1124 0.8813 0.04 Uiso 1 1 calc R U
H68B H 0.0807 -0.0538 0.8063 0.04 Uiso 1 1 calc R U
H68C H 0.0507 -0.0193 0.9062 0.04 Uiso 1 1 calc R U
C75 C 0.5548(4) 0.1195(4) 0.5184(4) 0.0204(10) Uani 1 1 d . .
C80 C 0.4468(5) 0.1559(5) 0.2292(4) 0.0305(12) Uiso 1 1 d . .
H80A H 0.5268 0.1578 0.2076 0.046 Uiso 1 1 calc R U
H80B H 0.4237 0.0958 0.2145 0.046 Uiso 1 1 calc R U
H80C H 0.4035 0.2049 0.202 0.046 Uiso 1 1 calc R U
C85 C 0.3412(4) 0.3515(4) 0.8062(4) 0.0222(11) Uani 1 1 d . .
H85 H 0.4191 0.3343 0.8039 0.027 Uiso 1 1 calc R U
C92 C 0.1101(4) 0.4001(4) 0.8116(3) 0.0203(10) Uani 1 1 d . .
C96 C 0.3878(5) -0.0613(4) 0.4293(4) 0.0250(11) Uani 1 1 d . .
H96A H 0.3556 -0.1138 0.46 0.038 Uiso 1 1 calc R U
H96B H 0.3279 -0.0201 0.4102 0.038 Uiso 1 1 calc R U
H96C H 0.4416 -0.084 0.3782 0.038 Uiso 1 1 calc R U
C98 C 0.4114(4) 0.4109(3) 0.5960(4) 0.0207(10) Uani 1 1 d . .
C100 C 0.3050(4) 0.1390(4) 0.8805(3) 0.0196(9) Uani 1 1 d . .
C106 C 0.3477(4) 0.4315(4) 0.5320(4) 0.0226(11) Uani 1 1 d . .
C114 C 0.5060(4) 0.0088(4) 0.6328(3) 0.0184(9) Uani 1 1 d . .
C116 C 0.0497(5) 0.5735(5) 0.5700(4) 0.0330(12) Uiso 1 1 d . .
H11A H 0.0773 0.633 0.5809 0.05 Uiso 1 1 calc R U
H11B H 0.0443 0.5673 0.5077 0.05 Uiso 1 1 calc R U
H11C H -0.0245 0.5704 0.6048 0.05 Uiso 1 1 calc R U
P2 P 0.68237(10) 0.63972(9) 0.58844(8) 0.0185(2) Uani 1 1 d . .
P3 P 0.80370(11) 0.95005(9) 0.26784(8) 0.0193(3) Uani 1 1 d . .
P7 P 1.08252(11) 0.61363(10) 0.01374(9) 0.0221(3) Uani 1 1 d . .
P8 P 0.97127(11) 0.33370(10) 0.33034(10) 0.0250(3) Uani 1 1 d . .
O1 O 1.0377(3) 0.5164(3) -0.0018(2) 0.0218(8) Uani 1 1 d . .
O2 O 0.9934(3) 0.6896(3) -0.0144(2) 0.0221(8) Uani 1 1 d . .
O108 O 0.5976(3) 0.7163(3) 0.5549(2) 0.0186(7) Uani 1 1 d . .
O4 O 0.7989(3) 0.6433(3) 0.5473(3) 0.0246(8) Uani 1 1 d . .
O9 O 0.7848(3) 0.9314(3) 0.1694(2) 0.0221(8) Uani 1 1 d . .
O12 O 0.6900(3) 0.9321(2) 0.3288(2) 0.0196(7) Uani 1 1 d . .
O56 O 0.6336(3) 0.5433(3) 0.5739(2) 0.0202(7) Uani 1 1 d . .
O16 O 0.9986(3) 0.4286(3) 0.3418(3) 0.0294(9) Uani 1 1 d . .
O74 O 0.9625(3) 0.3057(3) 0.2325(3) 0.0286(9) Uani 1 1 d . .
C201 C 0.7011(4) 0.4013(3) 0.3326(4) 0.0186(9) Uani 1 1 d . .
O102 O 0.8548(3) 0.3119(3) 0.3860(3) 0.0234(8) Uani 1 1 d . .
C230 C 0.7661(4) 0.3822(3) 0.4000(3) 0.0188(9) Uani 1 1 d . .
C11 C 0.8938(4) 0.8086(4) 0.0827(3) 0.0197(9) Uani 1 1 d . .
O55 O 1.1057(4) 0.6272(3) 0.1030(3) 0.0308(9) Uani 1 1 d . .
C15 C 0.5965(4) 0.7999(3) 0.2962(3) 0.0171(9) Uani 1 1 d . .
C17 C 0.5511(4) 0.6896(3) 0.4123(3) 0.0162(9) Uani 1 1 d . .
C22 C 0.6154(4) 0.4710(3) 0.3502(3) 0.0175(9) Uani 1 1 d . .
H22 H 0.5696 0.4859 0.3067 0.021 Uiso 1 1 calc R U
C24 C 0.7713(4) 0.4609(4) 0.1230(3) 0.0186(9) Uani 1 1 d . .
H24 H 0.6932 0.4771 0.1252 0.022 Uiso 1 1 calc R U
C26 C 0.8017(5) 0.6730(4) 0.0488(3) 0.0213(10) Uani 1 1 d . .
C30 C 0.6509(4) 0.8466(3) 0.3541(3) 0.0178(9) Uani 1 1 d . .
C36 C 1.0020(4) 0.4120(4) 0.1170(4) 0.0218(10) Uani 1 1 d . .
C46 C 0.7038(4) 0.7099(4) 0.1015(3) 0.0201(10) Uani 1 1 d . .
H46 H 0.6399 0.6759 0.1084 0.024 Uiso 1 1 calc R U
C48 C 0.6566(4) 0.8194(3) 0.4395(3) 0.0160(9) Uani 1 1 d . .
C49 C 0.8458(4) 0.5033(3) 0.0634(3) 0.0181(9) Uani 1 1 d . .
C52 C 0.7155(4) 0.8735(3) 0.4981(3) 0.0175(9) Uani 1 1 d . .
H52A H 0.7467 0.9255 0.466 0.026 Uiso 1 1 calc R U
H52B H 0.6621 0.8969 0.5492 0.026 Uiso 1 1 calc R U
H52C H 0.7762 0.8333 0.5175 0.026 Uiso 1 1 calc R U
O54 O 0.9052(4) 0.9004(3) 0.2918(3) 0.0327(10) Uani 1 1 d . .
C60 C 0.6967(4) 0.7949(3) 0.1443(3) 0.0184(9) Uani 1 1 d . .
C78 C 0.9217(4) 0.3735(4) 0.1758(4) 0.0226(10) Uani 1 1 d . .
C81 C 0.5492(4) 0.7209(3) 0.3269(3) 0.0180(9) Uani 1 1 d . .
H81 H 0.5141 0.6864 0.2885 0.022 Uiso 1 1 calc R U
C82 C 0.5016(4) 0.6012(3) 0.4417(3) 0.0193(9) Uani 1 1 d . .
H82A H 0.4417 0.5896 0.4073 0.023 Uiso 1 1 calc R U
H82B H 0.468 0.607 0.5042 0.023 Uiso 1 1 calc R U
C86 C 0.6036(4) 0.7415(3) 0.4658(3) 0.0167(9) Uani 1 1 d . .
C88 C 0.5930(4) 0.5206(3) 0.4289(3) 0.0177(9) Uani 1 1 d . .
C90 C 0.7474(4) 0.4277(4) 0.4804(4) 0.0220(10) Uani 1 1 d . .
C91 C 1.0640(5) 0.2433(5) 0.3602(5) 0.045(2) Uani 1 1 d . .
H91A H 1.0361 0.1839 0.3493 0.068 Uiso 1 1 calc R U
H91B H 1.1382 0.2461 0.3254 0.068 Uiso 1 1 calc R U
H91C H 1.0694 0.2495 0.4225 0.068 Uiso 1 1 calc R U
C93 C 0.7237(4) 0.3491(4) 0.2467(4) 0.0223(10) Uani 1 1 d . .
H93A H 0.6526 0.3469 0.223 0.027 Uiso 1 1 calc R U
H93B H 0.7535 0.2848 0.2562 0.027 Uiso 1 1 calc R U
C94 C 0.8167(5) 0.4001(4) 0.5507(4) 0.0262(11) Uani 1 1 d . .
H94A H 0.7915 0.4398 0.6025 0.039 Uiso 1 1 calc R U
H94B H 0.8079 0.3355 0.5661 0.039 Uiso 1 1 calc R U
H94C H 0.8957 0.4069 0.5291 0.039 Uiso 1 1 calc R U
C97 C 0.9939(5) 0.8631(4) 0.0738(4) 0.0262(11) Uani 1 1 d . .
H97A H 0.9746 0.9209 0.1078 0.039 Uiso 1 1 calc R U
H97B H 1.0557 0.827 0.0958 0.039 Uiso 1 1 calc R U
H97C H 1.0167 0.8771 0.0121 0.039 Uiso 1 1 calc R U
C99 C 0.7932(5) 0.8416(3) 0.1337(3) 0.0219(10) Uani 1 1 d . .
C101 C 0.8076(4) 0.3944(3) 0.1804(3) 0.0200(10) Uani 1 1 d . .
C103 C 1.1258(5) 0.3867(4) 0.1147(4) 0.0290(12) Uani 1 1 d . .
H10A H 1.1679 0.4215 0.0687 0.044 Uiso 1 1 calc R U
H10B H 1.1468 0.4018 0.1714 0.044 Uiso 1 1 calc R U
H10C H 1.1433 0.3203 0.1025 0.044 Uiso 1 1 calc R U
C104 C 0.9607(4) 0.4776(4) 0.0613(3) 0.0213(10) Uani 1 1 d . .
C107 C 0.5914(4) 0.8317(4) 0.2047(3) 0.0194(9) Uani 1 1 d . .
H10D H 0.5837 0.9001 0.2038 0.023 Uiso 1 1 calc R U
H10E H 0.5251 0.8096 0.184 0.023 Uiso 1 1 calc R U
C108 C 0.6582(4) 0.4972(3) 0.4923(3) 0.0194(10) Uani 1 1 d . .
C109 C 0.7945(5) 1.0733(3) 0.2697(4) 0.0234(10) Uani 1 1 d . .
H10X H 0.7232 1.0979 0.2525 0.035 Uiso 1 1 calc R U
H10Y H 0.7986 1.0954 0.3289 0.035 Uiso 1 1 calc R U
H10F H 0.8567 1.0942 0.2287 0.035 Uiso 1 1 calc R U
C112 C 1.1953(5) 0.6163(5) -0.0750(4) 0.0323(14) Uani 1 1 d . .
H11D H 1.1678 0.6064 -0.1303 0.048 Uiso 1 1 calc R U
H11E H 1.2254 0.6766 -0.0755 0.048 Uiso 1 1 calc R U
H11X H 1.2544 0.5675 -0.0678 0.048 Uiso 1 1 calc R U
C113 C 0.8948(5) 0.7231(4) 0.0420(3) 0.0219(10) Uani 1 1 d . .
C117 C 0.8059(4) 0.5800(4) 0.0053(3) 0.0213(10) Uani 1 1 d . .
H11F H 0.8573 0.5785 -0.0511 0.026 Uiso 1 1 calc R U
H11Y H 0.7303 0.5697 -0.0072 0.026 Uiso 1 1 calc R U
C120 C 0.6510(5) 0.6540(5) 0.7031(3) 0.0286(11) Uani 1 1 d . .
H12A H 0.5706 0.6501 0.7219 0.043 Uiso 1 1 calc R U
H12B H 0.6938 0.6053 0.7311 0.043 Uiso 1 1 calc R U
H12C H 0.671 0.7145 0.7201 0.043 Uiso 1 1 calc R U
F5 F 0.6729(3) 0.0835(3) 0.0660(3) 0.0403(9) Uani 1 1 d . .
C50 C 0.6341(6) 0.0416(5) 0.0007(5) 0.0377(15) Uani 1 1 d . .
F17 F 0.5605(5) -0.0132(4) 0.0401(4) 0.0746(18) Uani 1 1 d . .
O60 O 0.8094(6) 0.0454(5) -0.0866(3) 0.070(2) Uani 1 1 d . .
H60 H 0.8615 0.016 -0.1206 0.104 Uiso 1 1 calc R U
F6 F 0.5784(5) 0.1070(4) -0.0386(5) 0.0775(18) Uani 1 1 d . .
C204 C 0.7261(7) -0.0130(5) -0.0586(4) 0.0445(18) Uani 1 1 d . .
H20C H 0.7574 -0.0659 -0.0269 0.053 Uiso 1 1 calc R U
H20D H 0.6968 -0.0372 -0.1095 0.053 Uiso 1 1 calc R U
F29 F 0.8472(4) 0.7048(3) 0.8079(3) 0.0478(11) Uani 1 1 d . .
F30 F 0.9166(4) 0.8236(3) 0.8481(2) 0.0398(9) Uani 1 1 d . .
F28 F 1.0222(4) 0.7177(4) 0.7711(3) 0.0539(12) Uani 1 1 d . .
O80 O 0.7970(4) 0.8669(4) 0.7093(3) 0.0374(11) Uani 1 1 d . .
H80 H 0.7962 0.9083 0.7474 0.056 Uiso 1 1 calc R U
C224 C 0.8990(5) 0.8130(4) 0.6994(4) 0.0307(12) Uani 1 1 d . .
H22A H 0.9601 0.8527 0.681 0.037 Uiso 1 1 calc R U
H22B H 0.9007 0.7662 0.6526 0.037 Uiso 1 1 calc R U
C223 C 0.9191(5) 0.7658(5) 0.7809(4) 0.0328(13) Uani 1 1 d . .
C21 C 0.4430(5) 0.4200(5) 0.0823(5) 0.0334(14) Uani 1 1 d . .
F1 F 0.5427(4) 0.3741(4) 0.0788(4) 0.0573(14) Uani 1 1 d . .
F3 F 0.3956(4) 0.3896(4) 0.0147(3) 0.0557(13) Uani 1 1 d . .
F2 F 0.3803(4) 0.3977(4) 0.1562(3) 0.0553(13) Uani 1 1 d . .
O59 O 0.4943(4) 0.5573(4) 0.1443(4) 0.0406(11) Uani 1 1 d . .
H59 H 0.4541 0.5458 0.1915 0.061 Uiso 1 1 calc R U
C202 C 0.4498(7) 0.5227(5) 0.0746(5) 0.0404(15) Uani 1 1 d . .
H20E H 0.4974 0.5357 0.0189 0.048 Uiso 1 1 calc R U
H20F H 0.3739 0.5539 0.0736 0.048 Uiso 1 1 calc R U
C38 C 0.1960(7) 0.0023(6) 0.2338(5) 0.0488(19) Uani 1 1 d . .
H38A H 0.1862 0.0486 0.282 0.059 Uiso 1 1 calc R U
H38B H 0.1411 -0.0435 0.2491 0.059 Uiso 1 1 calc R U
F16 F 0.1945(4) -0.0112(4) 0.0814(3) 0.0528(12) Uani 1 1 d . .
C54 C 0.1754(6) 0.0497(5) 0.1494(5) 0.0380(15) Uani 1 1 d . .
F15 F 0.0692(4) 0.0857(3) 0.1533(3) 0.0538(12) Uani 1 1 d . .
F4 F 0.2404(5) 0.1174(4) 0.1294(4) 0.0681(16) Uani 1 1 d . .
O58 O 0.3083(5) -0.0432(4) 0.2225(4) 0.0509(14) Uani 1 1 d . .
H58 H 0.3167 -0.0815 0.1808 0.076 Uiso 1 1 calc R U
F22 F 0.4369(4) 0.7334(3) 0.8592(3) 0.0446(10) Uani 1 1 d . .
C71 C 0.3936(7) 0.8299(6) 0.9848(5) 0.0440(17) Uani 1 1 d . .
H71A H 0.4278 0.8515 1.0344 0.053 Uiso 1 1 calc R U
H71B H 0.3675 0.8848 0.953 0.053 Uiso 1 1 calc R U
O71 O 0.3038(5) 0.7817(6) 1.0161(4) 0.067(2) Uani 1 1 d . .
H71 H 0.256 0.8163 1.0494 0.1 Uiso 1 1 calc R U
F20 F 0.5635(4) 0.8173(4) 0.8872(4) 0.0683(16) Uani 1 1 d . .
F21 F 0.5242(6) 0.6968(5) 0.9637(5) 0.086(2) Uani 1 1 d . .
C221 C 0.4797(6) 0.7697(5) 0.9243(5) 0.0372(14) Uani 1 1 d . .
O75 O 0.6160(4) 0.2464(4) 0.7913(4) 0.0396(11) Uani 1 1 d . .
H75 H 0.6505 0.2562 0.7413 0.059 Uiso 1 1 calc R U
C69 C 0.6701(6) 0.2832(5) 0.8545(5) 0.0382(15) Uani 1 1 d . .
H69A H 0.7471 0.2522 0.8496 0.046 Uiso 1 1 calc R U
H69B H 0.6299 0.2703 0.9133 0.046 Uiso 1 1 calc R U
F40 F 0.7295(5) 0.4100(4) 0.7714(3) 0.0606(14) Uani 1 1 d . .
C203 C 0.6762(5) 0.3828(5) 0.8465(4) 0.0317(13) Uani 1 1 d . .
F27 F 0.7245(3) 0.4166(4) 0.9092(3) 0.0467(11) Uani 1 1 d . .
F26 F 0.5720(3) 0.4305(3) 0.8547(4) 0.0489(11) Uani 1 1 d . .
O100 O 0.2166(4) 0.2060(3) 0.5724(3) 0.0345(9) Uani 1 1 d . .
O101 O 0.8923(7) 0.6079(4) 0.3742(4) 0.074(2) Uani 1 1 d . .
C40 C -0.1396(4) 0.1064(4) 0.6850(4) 0.0289(12) Uani 1 1 d . .
C105 C -0.0305(3) 0.1134(3) 0.6217(3) 0.0194(8) Uani 1 1 d . .
H105 H -0.0316 0.1772 0.5978 0.023 Uiso 1 1 calc R U
C110 C -0.1179(5) 0.0676(4) 0.4934(4) 0.0306(11) Uani 1 1 d . .
H11G H -0.1114 0.0228 0.4451 0.046 Uiso 1 1 calc R U
H11H H -0.19 0.0647 0.5314 0.046 Uiso 1 1 calc R U
H11I H -0.1136 0.1299 0.4698 0.046 Uiso 1 1 calc R U
C111 C -0.0235(5) 0.0451(5) 0.5456(3) 0.0269(11) Uani 1 1 d . .
H111 H -0.0345 -0.0168 0.5719 0.032 Uiso 1 1 calc R U
C220 C 0.0907(5) 0.0353(4) 0.4864(4) 0.0290(11) Uani 1 1 d . .
H22C H 0.15 0.0208 0.5221 0.043 Uiso 1 1 calc R U
H22D H 0.0923 -0.0145 0.4434 0.043 Uiso 1 1 calc R U
H22E H 0.1027 0.0934 0.456 0.043 Uiso 1 1 calc R U
N1 N 0.0692(3) 0.0969(2) 0.6679(2) 0.0163(6) Uani 1 1 d . .
H1A H 0.0631 0.1384 0.7129 0.024 Uiso 1 1 calc R U
H1B H 0.0724 0.0386 0.6893 0.024 Uiso 1 1 calc R U
H1C H 0.1328 0.1037 0.6297 0.024 Uiso 1 1 calc R U
C123 C 1.1439(5) 0.7306(4) 0.2820(4) 0.0333(11) Uani 1 1 d . .
H123 H 1.1032 0.7765 0.2473 0.04 Uiso 1 1 calc R U
C124 C 1.2324(5) 0.7187(6) 0.4203(5) 0.0442(16) Uani 1 1 d . .
H12D H 1.3059 0.714 0.3833 0.066 Uiso 1 1 calc R U
H12E H 1.2375 0.7488 0.4761 0.066 Uiso 1 1 calc R U
H12F H 1.2084 0.6567 0.4312 0.066 Uiso 1 1 calc R U
C125 C 1.2636(6) 0.7077(5) 0.2335(4) 0.0350(13) Uani 1 1 d . .
C118 C 1.1483(6) 0.7750(4) 0.3747(5) 0.0391(15) Uani 1 1 d . .
H118 H 1.1735 0.8383 0.3654 0.047 Uiso 1 1 calc R U
C84 C 1.0311(6) 0.7846(6) 0.4302(5) 0.0444(17) Uani 1 1 d . .
H84A H 0.9787 0.8214 0.3987 0.067 Uiso 1 1 calc R U
H84B H 1.0054 0.7231 0.4411 0.067 Uiso 1 1 calc R U
H84C H 1.0344 0.8152 0.4861 0.067 Uiso 1 1 calc R U
N3 N 1.0900(5) 0.6401(4) 0.2825(3) 0.0398(11) Uani 1 1 d . .
H3A H 1.0181 0.6489 0.3106 0.06 Uiso 1 1 calc R U
H3B H 1.0903 0.6208 0.2265 0.06 Uiso 1 1 calc R U
H3C H 1.1293 0.5965 0.3107 0.06 Uiso 1 1 calc R U
O106 O 1.3089(4) 0.6281(3) 0.2402(3) 0.0451(12) Uani 1 1 d . .
O109 O -0.2165(4) 0.1678(4) 0.6783(3) 0.0394(11) Uani 1 1 d . .
O107 O -0.1382(4) 0.0408(3) 0.7363(3) 0.0383(9) Uani 1 1 d . .
O105 O 1.3089(4) 0.7732(3) 0.1925(3) 0.0401(9) Uani 1 1 d . .

loop_
_atom_site_aniso_label
_atom_site_aniso_U_11
_atom_site_aniso_U_22
_atom_site_aniso_U_33
_atom_site_aniso_U_23
_atom_site_aniso_U_13
_atom_site_aniso_U_12
P1 0.0203(6) 0.0251(7) 0.0153(5) -0.0053(5) 0.0018(5) -0.0042(5)
P4 0.0234(6) 0.0132(5) 0.0225(6) -0.0020(5) -0.0053(5) 0.0042(4)
P5 0.0169(5) 0.0232(6) 0.0213(6) 0.0024(5) -0.0005(5) 0.0001(5)
P6 0.0150(5) 0.0173(6) 0.0330(7) 0.0076(5) 0.0005(5) 0.0010(4)
O5 0.0231(16) 0.0145(16) 0.0249(17) -0.0013(13) -0.0026(14) 0.0042(12)
O6 0.0230(17) 0.0252(19) 0.0209(17) 0.0018(15) 0.0059(15) -0.0027(14)
O7 0.0181(15) 0.0240(18) 0.0200(16) -0.0068(14) 0.0041(14) -0.0051(13)
O8 0.0183(15) 0.0151(17) 0.040(2) 0.0062(15) 0.0071(16) 0.0005(13)
O10 0.0246(17) 0.029(2) 0.0260(18) 0.0005(16) -0.0044(16) 0.0090(15)
O11 0.0188(16) 0.0265(19) 0.0180(16) -0.0011(14) 0.0036(14) 0.0068(14)
O14 0.0264(18) 0.028(2) 0.0147(15) -0.0036(14) 0.0050(14) -0.0031(15)
C200 0.0112(18) 0.018(2) 0.028(2) -0.0007(18) 0.0029(18) -0.0023(15)
O57 0.0304(18) 0.0134(16) 0.0240(17) -0.0001(14) -0.0099(15) 0.0027(13)
O50 0.0138(14) 0.0231(18) 0.034(2) 0.0019(15) -0.0007(15) -0.0002(13)
O72 0.0155(15) 0.0145(16) 0.038(2) 0.0008(15) -0.0001(15) 0.0024(12)
O52 0.0185(16) 0.0263(19) 0.033(2) 0.0066(16) -0.0056(15) -0.0059(14)
C9 0.024(2) 0.023(2) 0.019(2) -0.0058(19) -0.0015(19) -0.0010(19)
O51 0.0223(17) 0.030(2) 0.0215(17) -0.0071(15) 0.0017(15) -0.0021(15)
C13 0.025(2) 0.024(2) 0.0123(19) -0.0036(18) 0.0005(18) -0.0039(19)
C16 0.028(2) 0.015(2) 0.017(2) 0.0019(16) -0.0076(19) -0.0001(18)
C18 0.017(2) 0.022(2) 0.017(2) -0.0059(17) -0.0029(18) 0.0055(17)
C19 0.0126(18) 0.024(2) 0.028(2) -0.008(2) 0.0018(19) 0.0001(17)
C20 0.019(2) 0.013(2) 0.035(3) 0.0004(19) 0.003(2) -0.0009(16)
C23 0.022(2) 0.022(2) 0.017(2) -0.0002(18) -0.0048(19) 0.0009(18)
C25 0.017(2) 0.018(2) 0.025(2) -0.0087(19) -0.0010(19) -0.0011(17)
C29 0.0153(19) 0.022(2) 0.022(2) -0.0106(18) 0.0000(18) 0.0033(17)
C32 0.0145(19) 0.021(2) 0.024(2) 0.0054(18) 0.0009(18) -0.0037(17)
C33 0.0153(19) 0.019(2) 0.020(2) -0.0045(17) -0.0041(18) 0.0061(16)
C34 0.023(2) 0.019(2) 0.024(2) -0.0035(18) -0.008(2) 0.0053(18)
C37 0.0133(19) 0.021(2) 0.027(2) -0.0102(19) 0.0030(19) -0.0049(17)
C39 0.017(2) 0.021(2) 0.019(2) -0.0069(18) 0.0020(18) -0.0036(17)
C43 0.026(2) 0.018(2) 0.018(2) -0.0016(18) -0.0046(19) 0.0035(18)
C45 0.0158(19) 0.018(2) 0.022(2) -0.0058(17) -0.0014(18) 0.0056(16)
C47 0.0158(19) 0.017(2) 0.025(2) 0.0004(19) 0.0053(18) -0.0039(16)
C62 0.027(2) 0.020(2) 0.017(2) 0.0035(18) -0.0005(19) -0.0038(19)
C63 0.0133(18) 0.019(2) 0.028(2) 0.0011(19) -0.0003(18) -0.0026(16)
C64 0.024(2) 0.026(3) 0.031(3) 0.005(2) -0.003(2) 0.002(2)
C65 0.0134(19) 0.029(3) 0.030(3) 0.001(2) 0.002(2) 0.0019(18)
C66 0.0144(19) 0.015(2) 0.027(2) -0.0012(18) 0.0009(18) -0.0002(16)
C68 0.035(3) 0.022(3) 0.023(2) 0.0025(19) 0.002(2) -0.009(2)
C75 0.0126(18) 0.020(2) 0.026(2) -0.0050(19) 0.0007(18) 0.0047(16)
C85 0.016(2) 0.019(2) 0.030(3) -0.010(2) 0.001(2) -0.0023(17)
C92 0.0152(19) 0.021(2) 0.023(2) -0.0053(18) 0.0018(18) 0.0000(17)
C96 0.023(2) 0.031(3) 0.021(2) -0.007(2) -0.005(2) 0.001(2)
C98 0.019(2) 0.014(2) 0.027(2) 0.0002(18) 0.0056(19) -0.0065(16)
C100 0.020(2) 0.018(2) 0.020(2) -0.0026(18) -0.0045(19) 0.0041(17)
C106 0.0131(19) 0.014(2) 0.038(3) 0.007(2) 0.004(2) -0.0004(16)
C114 0.0145(19) 0.019(2) 0.020(2) -0.0046(17) -0.0027(17) 0.0070(16)
P2 0.0173(5) 0.0192(6) 0.0183(5) 0.0025(4) 0.0001(5) -0.0019(4)
P3 0.0238(6) 0.0160(6) 0.0172(5) -0.0012(4) -0.0018(5) 0.0010(4)
P7 0.0242(6) 0.0226(6) 0.0180(6) -0.0050(5) 0.0021(5) -0.0038(5)
P8 0.0170(5) 0.0232(7) 0.0322(7) 0.0083(5) 0.0009(5) 0.0042(5)
O1 0.0233(17) 0.0223(18) 0.0177(16) -0.0034(14) 0.0037(14) -0.0027(14)
O2 0.0250(17) 0.0203(18) 0.0189(16) -0.0027(14) 0.0015(14) 0.0005(14)
O108 0.0176(15) 0.0199(17) 0.0175(15) -0.0003(13) -0.0013(13) -0.0002(13)
O4 0.0195(16) 0.0204(18) 0.0327(19) 0.0059(15) -0.0008(15) -0.0012(13)
O9 0.0315(18) 0.0159(17) 0.0173(15) 0.0008(13) 0.0003(15) -0.0007(14)
O12 0.0255(17) 0.0126(15) 0.0197(16) -0.0022(13) -0.0007(14) -0.0020(13)
O56 0.0175(15) 0.0203(17) 0.0223(17) 0.0026(14) -0.0001(14) -0.0034(13)
O16 0.0221(18) 0.030(2) 0.036(2) 0.0078(17) -0.0013(17) -0.0045(15)
O74 0.0261(18) 0.0221(19) 0.033(2) 0.0034(16) 0.0052(17) 0.0078(15)
C201 0.0139(18) 0.013(2) 0.027(2) 0.0028(17) 0.0015(18) 0.0006(15)
O102 0.0185(16) 0.0165(17) 0.033(2) 0.0056(14) 0.0001(15) 0.0046(13)
C230 0.017(2) 0.013(2) 0.025(2) 0.0030(17) 0.0008(18) -0.0013(16)
C11 0.028(2) 0.019(2) 0.0124(19) -0.0001(17) -0.0019(18) -0.0037(18)
O55 0.039(2) 0.031(2) 0.0231(19) -0.0065(17) -0.0067(17) -0.0048(18)
C15 0.0172(19) 0.014(2) 0.019(2) -0.0032(16) -0.0043(17) 0.0038(15)
C17 0.0123(18) 0.015(2) 0.021(2) 0.0013(16) -0.0024(17) 0.0018(15)
C22 0.0156(19) 0.013(2) 0.023(2) 0.0022(17) -0.0006(18) -0.0020(15)
C24 0.016(2) 0.019(2) 0.021(2) -0.0033(17) -0.0027(18) -0.0002(16)
C26 0.032(3) 0.021(2) 0.0104(18) -0.0011(17) -0.0019(18) -0.0032(19)
C30 0.021(2) 0.0103(19) 0.021(2) 0.0007(16) -0.0002(18) 0.0006(15)
C36 0.020(2) 0.019(2) 0.024(2) -0.0072(18) 0.0025(19) 0.0011(17)
C46 0.026(2) 0.017(2) 0.018(2) -0.0028(18) -0.0055(19) 0.0009(18)
C48 0.0159(19) 0.0127(19) 0.018(2) -0.0037(16) 0.0008(17) 0.0013(15)
C49 0.023(2) 0.017(2) 0.0133(18) -0.0047(16) -0.0018(17) -0.0015(17)
C52 0.0147(18) 0.017(2) 0.021(2) -0.0049(17) -0.0039(17) 0.0021(16)
O54 0.037(2) 0.036(2) 0.0223(18) -0.0030(17) -0.0032(17) 0.0105(18)
C60 0.024(2) 0.017(2) 0.0140(19) 0.0020(16) -0.0045(18) 0.0010(17)
C78 0.022(2) 0.017(2) 0.026(2) -0.0025(19) 0.003(2) 0.0045(17)
C81 0.0170(19) 0.014(2) 0.022(2) 0.0003(16) -0.0052(18) 0.0041(15)
C82 0.0148(19) 0.017(2) 0.025(2) 0.0048(17) 0.0009(18) -0.0021(16)
C86 0.0143(18) 0.016(2) 0.018(2) 0.0013(16) 0.0017(17) 0.0027(15)
C88 0.0136(19) 0.013(2) 0.025(2) 0.0042(17) 0.0011(18) -0.0011(15)
C90 0.019(2) 0.014(2) 0.032(3) 0.0061(19) 0.000(2) -0.0012(16)
C91 0.022(2) 0.042(3) 0.064(4) 0.033(3) 0.005(3) 0.019(2)
C93 0.021(2) 0.015(2) 0.029(2) -0.0046(18) 0.003(2) -0.0023(17)
C94 0.027(2) 0.021(2) 0.031(3) 0.006(2) -0.006(2) 0.0003(19)
C97 0.031(3) 0.024(3) 0.022(2) 0.0003(19) 0.006(2) -0.008(2)
C99 0.033(3) 0.013(2) 0.017(2) -0.0026(17) 0.0022(19) -0.0001(18)
C101 0.022(2) 0.0107(19) 0.025(2) -0.0018(17) 0.0010(19) 0.0013(16)
C103 0.021(2) 0.031(3) 0.030(3) -0.002(2) 0.008(2) 0.005(2)
C104 0.021(2) 0.021(2) 0.020(2) -0.0059(18) 0.0043(19) -0.0037(18)
C107 0.021(2) 0.016(2) 0.020(2) 0.0002(17) -0.0043(19) 0.0056(16)
C108 0.022(2) 0.015(2) 0.020(2) 0.0034(17) 0.0016(18) -0.0043(17)
C109 0.030(2) 0.0110(17) 0.029(2) -0.0051(14) -0.0034(18) -0.0039(15)
C112 0.027(2) 0.040(3) 0.027(2) -0.0120(19) 0.0112(19) -0.014(2)
C113 0.028(2) 0.019(2) 0.017(2) 0.0011(17) 0.0023(19) 0.0026(18)
C117 0.024(2) 0.021(2) 0.018(2) -0.0041(18) -0.0042(19) -0.0003(18)
C120 0.033(3) 0.036(3) 0.0167(17) 0.0027(16) -0.0028(18) -0.007(2)
F5 0.0352(19) 0.051(2) 0.0330(18) -0.0084(17) -0.0016(16) -0.0021(17)
C50 0.041(3) 0.039(3) 0.040(3) 0.016(3) -0.016(3) -0.020(3)
F17 0.065(3) 0.068(3) 0.084(4) -0.002(3) 0.028(3) -0.035(3)
O60 0.077(4) 0.106(5) 0.028(2) -0.022(3) 0.018(2) -0.066(4)
F6 0.076(4) 0.068(4) 0.101(5) 0.036(3) -0.053(4) -0.005(3)
C204 0.066(5) 0.042(4) 0.024(3) -0.004(3) 0.007(3) -0.027(3)
F29 0.058(2) 0.049(2) 0.042(2) 0.0097(18) -0.0115(19) -0.028(2)
F30 0.049(2) 0.045(2) 0.0308(18) -0.0013(17) -0.0160(18) -0.0158(19)
F28 0.050(2) 0.060(3) 0.048(2) 0.006(2) -0.005(2) 0.009(2)
O80 0.037(2) 0.040(2) 0.035(2) -0.0054(19) -0.0030(19) -0.0108(19)
C224 0.036(3) 0.030(3) 0.024(2) 0.003(2) -0.001(2) 0.001(2)
C223 0.033(3) 0.033(3) 0.033(3) -0.002(2) -0.002(2) -0.008(2)
C21 0.023(2) 0.039(3) 0.037(3) -0.016(2) 0.002(2) -0.006(2)
F1 0.035(2) 0.050(3) 0.084(4) -0.025(2) -0.004(2) -0.0033(18)
F3 0.047(2) 0.065(3) 0.058(3) -0.031(2) -0.012(2) -0.013(2)
F2 0.050(3) 0.058(3) 0.053(3) 0.006(2) 0.011(2) -0.011(2)
O59 0.033(2) 0.042(3) 0.048(3) -0.020(2) -0.011(2) -0.0024(19)
C202 0.047(4) 0.041(4) 0.034(3) -0.003(3) -0.010(3) -0.001(3)
C38 0.059(5) 0.049(4) 0.039(4) 0.002(3) -0.005(3) -0.012(4)
F16 0.059(3) 0.051(3) 0.044(2) 0.000(2) 0.003(2) -0.002(2)
C54 0.041(3) 0.037(3) 0.041(3) 0.015(3) -0.013(3) -0.015(3)
F15 0.046(2) 0.044(2) 0.064(3) 0.017(2) 0.003(2) 0.0098(18)
F4 0.085(4) 0.051(3) 0.083(4) 0.037(3) -0.041(3) -0.039(3)
O58 0.058(3) 0.040(3) 0.062(3) 0.003(2) -0.035(3) -0.001(2)
F22 0.044(2) 0.060(3) 0.0270(17) 0.0012(18) -0.0031(17) 0.006(2)
C71 0.052(4) 0.053(4) 0.030(3) 0.001(3) -0.003(3) -0.025(3)
O71 0.062(3) 0.104(5) 0.037(3) -0.029(3) 0.008(2) -0.049(4)
F20 0.052(3) 0.069(3) 0.080(4) 0.001(3) 0.016(3) -0.026(2)
F21 0.105(5) 0.060(4) 0.107(5) 0.022(3) -0.073(4) 0.004(3)
C221 0.036(3) 0.041(4) 0.035(3) 0.012(3) -0.010(3) -0.004(3)
O75 0.029(2) 0.040(2) 0.047(3) -0.017(2) 0.003(2) 0.0001(18)
C69 0.042(3) 0.038(3) 0.034(3) -0.015(3) -0.004(3) -0.001(3)
F40 0.065(3) 0.071(3) 0.042(2) -0.004(2) 0.012(2) -0.019(3)
C203 0.020(2) 0.040(3) 0.034(3) -0.010(2) -0.003(2) -0.001(2)
F27 0.0339(18) 0.060(3) 0.047(2) -0.028(2) -0.0028(17) -0.0139(17)
F26 0.0305(18) 0.042(2) 0.075(3) -0.022(2) -0.016(2) 0.0051(16)
O100 0.039(2) 0.0250(19) 0.0343(19) 0.0021(15) 0.0111(17) -0.0050(16)
O101 0.122(6) 0.031(3) 0.053(3) -0.004(2) 0.038(3) -0.020(3)
C40 0.021(2) 0.036(3) 0.028(2) -0.014(2) 0.0028(19) -0.005(2)
C105 0.0166(17) 0.0125(17) 0.029(2) -0.0022(14) -0.0044(17) 0.0009(13)
C110 0.024(2) 0.036(3) 0.032(2) -0.002(2) -0.005(2) -0.0052(19)
C111 0.026(2) 0.041(3) 0.0147(17) 0.0007(18) -0.0053(18) -0.006(2)
C220 0.027(2) 0.032(3) 0.024(2) 0.0009(18) 0.0011(19) 0.0090(19)
N1 0.0159(14) 0.0156(14) 0.0157(13) 0.0005(11) 0.0013(12) 0.0010(11)
C123 0.028(2) 0.040(3) 0.031(2) -0.003(2) -0.002(2) -0.001(2)
C124 0.031(3) 0.061(4) 0.039(3) 0.013(3) -0.002(3) 0.001(3)
C125 0.036(3) 0.040(3) 0.027(2) -0.012(2) -0.001(2) 0.002(2)
C118 0.037(3) 0.022(2) 0.052(4) 0.000(2) 0.006(3) 0.006(2)
C84 0.041(3) 0.051(4) 0.035(3) -0.012(3) 0.000(3) 0.015(3)
N3 0.043(3) 0.038(2) 0.033(2) -0.0010(18) 0.008(2) 0.000(2)
O106 0.050(3) 0.035(2) 0.046(3) -0.0125(19) 0.001(2) 0.002(2)
O109 0.0269(18) 0.048(3) 0.039(2) -0.0119(19) -0.0024(18) 0.0116(18)
O107 0.040(2) 0.040(2) 0.0320(18) -0.0074(16) 0.0078(17) -0.0129(18)
O105 0.041(2) 0.046(2) 0.0300(18) -0.0039(16) 0.0034(18) -0.0027(19)

loop_
_atom_type_symbol
_atom_type_description
_atom_type_scat_dispersion_real
_atom_type_scat_dispersion_imag
_atom_type_scat_source
C C 0.0033 0.0016 'International Tables Vol C Tables 4.2.6.8 and 6.1.1.4'
N N 0.0061 0.0033 'International Tables Vol C Tables 4.2.6.8 and 6.1.1.4'
O O 0.0106 0.006 'International Tables Vol C Tables 4.2.6.8 and 6.1.1.4'
F F 0.0171 0.0103 'International Tables Vol C Tables 4.2.6.8 and 6.1.1.4'
P P 0.1023 0.0942 'International Tables Vol C Tables 4.2.6.8 and 6.1.1.4'
H H 0 0 'International Tables Vol C Tables 4.2.6.8 and 6.1.1.4'

loop_
_geom_angle_atom_site_label_1
_geom_angle_atom_site_label_2
_geom_angle_atom_site_label_3
_geom_angle
O51 P1 O7 113.0(2)
O51 P1 O14 113.9(2)
O7 P1 O14 105.8(2)
O51 P1 C57 118.4(3)
O7 P1 C57 101.4(2)
O14 P1 C57 102.7(2)
O10 P4 O57 113.2(2)
O10 P4 O5 114.6(2)
O57 P4 O5 107.5(2)
O10 P4 C31 117.5(3)
O57 P4 C31 100.7(3)
O5 P4 C31 101.6(2)
O50 P5 O11 113.8(2)
O50 P5 O6 113.3(2)
O11 P5 O6 106.0(2)
O50 P5 C80 117.9(3)
O11 P5 C80 101.7(3)
O6 P5 C80 102.6(3)
O52 P6 O72 113.6(2)
O52 P6 O8 113.6(2)
O72 P6 O8 104.9(2)
O52 P6 C116 117.3(3)
O72 P6 C116 103.3(3)
O8 P6 C116 102.7(3)
C45 O5 P4 127.6(3)
C47 O6 P5 119.7(3)
C39 O7 P1 122.3(3)
C106 O8 P6 117.7(3)
C18 O11 P5 121.7(3)
C13 O14 P1 122.5(3)
C63 C200 C47 117.1(5)
C63 C200 C19 120.8(5)
C47 C200 C19 122.1(5)
C16 O57 P4 123.5(3)
C66 O72 P6 119.7(3)
C25 C9 C100 110.3(4)
C100 C13 C62 123.2(5)
C100 C13 O14 118.7(4)
C62 C13 O14 118.0(4)
C43 C16 C62 123.9(5)
C43 C16 O57 118.7(5)
C62 C16 O57 117.3(5)
C33 C18 O11 118.2(5)
C33 C18 C75 123.4(5)
O11 C18 C75 118.3(5)
C200 C19 C75 110.3(4)
C37 C20 C98 112.2(4)
C43 C23 C100 121.1(5)
C39 C25 C85 118.0(5)
C39 C25 C9 122.3(5)
C85 C25 C9 119.7(5)
C114 C29 C75 121.5(5)
C47 C32 C106 114.7(5)
C47 C32 C64 123.3(5)
C106 C32 C64 122.0(5)
C18 C33 C45 116.2(5)
C18 C33 C96 121.8(5)
C45 C33 C96 122.0(5)
C43 C34 C114 109.4(4)
C85 C37 C66 118.2(5)
C85 C37 C20 120.5(4)
C66 C37 C20 121.3(5)
C25 C39 C92 123.6(5)
C25 C39 O7 118.5(5)
C92 C39 O7 117.8(4)
C16 C43 C23 117.9(5)
C16 C43 C34 122.0(5)
C23 C43 C34 120.1(5)
C114 C45 C33 122.9(5)
C114 C45 O5 119.6(5)
C33 C45 O5 117.1(5)
C32 C47 C200 124.3(5)
C32 C47 O6 117.8(5)
C200 C47 O6 117.8(4)
C13 C62 C16 115.7(5)
C13 C62 C68 123.4(5)
C16 C62 C68 121.0(5)
C200 C63 C98 121.1(6)
C37 C66 C92 123.6(5)
C37 C66 O72 119.3(4)
C92 C66 O72 117.0(4)
C29 C75 C18 117.4(5)
C29 C75 C19 120.5(5)
C18 C75 C19 122.1(5)
C37 C85 C25 120.8(5)
C39 C92 C66 115.7(4)
C39 C92 C65 123.1(4)
C66 C92 C65 121.2(5)
C106 C98 C63 118.9(5)
C106 C98 C20 122.0(5)
C63 C98 C20 119.1(5)
C13 C100 C23 118.2(5)
C13 C100 C9 122.5(4)
C23 C100 C9 119.2(5)
C98 C106 C32 123.8(5)
C98 C106 O8 120.4(5)
C32 C106 O8 115.7(5)
C45 C114 C29 118.6(5)
C45 C114 C34 122.1(5)
C29 C114 C34 119.3(5)
O4 P2 O108 113.7(2)
O4 P2 O56 113.8(2)
O108 P2 O56 105.6(2)
O4 P2 C120 117.9(3)
O108 P2 C120 102.6(3)
O56 P2 C120 101.6(2)
O54 P3 O12 115.3(2)
O54 P3 O9 114.4(2)
O12 P3 O9 106.4(2)
O54 P3 C109 117.5(3)
O12 P3 C109 101.0(2)
O9 P3 C109 100.3(2)
O55 P7 O2 113.6(2)
O55 P7 O1 113.6(2)
O2 P7 O1 106.3(2)
O55 P7 C112 118.3(3)
O2 P7 C112 101.5(3)
O1 P7 C112 102.0(2)
O16 P8 O74 114.5(3)
O16 P8 O102 113.7(2)
O74 P8 O102 104.9(2)
O16 P8 C91 117.8(4)
O74 P8 C91 102.1(3)
O102 P8 C91 102.0(3)
C104 O1 P7 121.9(3)
C113 O2 P7 122.8(3)
C86 O108 P2 123.3(3)
C99 O9 P3 121.8(3)
C30 O12 P3 127.7(3)
C108 O56 P2 120.6(3)
C78 O74 P8 119.6(4)
C22 C201 C230 115.9(5)
C22 C201 C93 121.8(5)
C230 C201 C93 122.4(5)
C230 O102 P8 119.0(3)
C90 C230 O102 117.1(5)
C90 C230 C201 124.3(5)
O102 C230 C201 118.7(5)
C113 C11 C99 115.9(5)
C113 C11 C97 123.2(5)
C99 C11 C97 121.0(5)
C81 C15 C30 116.6(5)
C81 C15 C107 121.1(5)
C30 C15 C107 122.3(4)
C86 C17 C81 116.8(4)
C86 C17 C82 122.6(5)
C81 C17 C82 120.6(5)
C201 C22 C88 122.9(5)
C49 C24 C101 121.7(5)
C113 C26 C46 117.7(5)
C113 C26 C117 122.2(5)
C46 C26 C117 120.0(5)
C48 C30 C15 123.8(4)
C48 C30 O12 117.2(4)
C15 C30 O12 118.4(5)
C78 C36 C104 115.5(5)
C78 C36 C103 122.4(5)
C104 C36 C103 122.1(5)
C60 C46 C26 122.0(5)
C86 C48 C30 115.7(4)
C86 C48 C52 123.5(5)
C30 C48 C52 120.8(4)
C24 C49 C104 117.9(5)
C24 C49 C117 121.3(5)
C104 C49 C117 120.7(4)
C46 C60 C99 117.0(4)
C46 C60 C107 121.2(5)
C99 C60 C107 121.7(5)
C101 C78 C36 124.5(5)
C101 C78 O74 119.2(4)
C36 C78 O74 116.2(5)
C15 C81 C17 122.7(5)
C17 C82 C88 109.7(4)
C17 C86 C48 124.3(5)
C17 C86 O108 117.8(4)
C48 C86 O108 117.7(4)
C108 C88 C22 118.1(5)
C108 C88 C82 121.7(5)
C22 C88 C82 120.1(5)
C230 C90 C108 115.6(5)
C230 C90 C94 121.1(5)
C108 C90 C94 123.2(5)
C201 C93 C101 111.3(4)
C11 C99 C60 124.0(5)
C11 C99 O9 117.9(5)
C60 C99 O9 117.8(4)
C78 C101 C24 117.3(4)
C78 C101 C93 121.8(5)
C24 C101 C93 120.9(4)
C36 C104 O1 118.1(4)
C36 C104 C49 123.0(4)
O1 C104 C49 118.8(5)
C15 C107 C60 110.2(4)
C88 C108 C90 123.1(5)
C88 C108 O56 119.1(5)
C90 C108 O56 117.7(5)
C11 C113 C26 123.4(5)
C11 C113 O2 117.6(5)
C26 C113 O2 118.8(5)
C26 C117 C49 110.9(4)
F6 C50 F17 107.8(6)
F6 C50 F5 106.3(7)
F17 C50 F5 105.2(6)
F6 C50 C204 114.3(7)
F17 C50 C204 110.9(6)
F5 C50 C204 111.8(6)
O60 C204 C50 108.1(6)
O80 C224 C223 112.5(5)
F29 C223 F30 106.2(5)
F29 C223 F28 105.4(6)
F30 C223 F28 105.4(6)
F29 C223 C224 114.4(6)
F30 C223 C224 113.3(6)
F28 C223 C224 111.5(5)
F1 C21 F2 107.7(7)
F1 C21 F3 107.8(5)
F2 C21 F3 107.4(5)
F1 C21 C202 112.2(6)
F2 C21 C202 112.5(5)
F3 C21 C202 109.0(7)
O59 C202 C21 110.9(6)
O58 C38 C54 109.6(6)
F4 C54 F15 107.5(6)
F4 C54 F16 107.7(6)
F15 C54 F16 105.9(6)
F4 C54 C38 112.4(6)
F15 C54 C38 112.1(6)
F16 C54 C38 110.9(6)
O71 C71 C221 110.5(7)
F22 C221 F21 104.4(7)
F22 C221 F20 106.7(6)
F21 C221 F20 108.1(7)
F22 C221 C71 112.4(6)
F21 C221 C71 113.2(7)
F20 C221 C71 111.5(6)
O75 C69 C203 112.9(7)
F40 C203 F27 106.9(5)
F40 C203 F26 104.6(6)
F27 C203 F26 105.1(5)
F40 C203 C69 115.6(5)
F27 C203 C69 111.6(6)
F26 C203 C69 112.1(5)
O107 C40 O109 129.3(5)
O107 C40 C105 115.3(5)
O109 C40 C105 115.4(6)
N1 C105 C111 111.1(4)
N1 C105 C40 111.0(4)
C111 C105 C40 109.7(4)
C110 C111 C105 111.2(5)
C110 C111 C220 111.4(5)
C105 C111 C220 113.8(5)
N3 C123 C125 104.9(5)
N3 C123 C118 116.1(5)
C125 C123 C118 109.6(5)
O106 C125 O105 125.8(6)
O106 C125 C123 117.7(6)
O105 C125 C123 116.4(6)
C124 C118 C84 111.6(6)
C124 C118 C123 110.2(5)
C84 C118 C123 110.5(6)

loop_
_geom_bond_atom_site_label_1
_geom_bond_atom_site_label_2
_geom_bond_distance
P1 O51 1.470(4)
P1 O7 1.586(4)
P1 O14 1.601(5)
P1 C57 1.757(5)
P4 O10 1.459(4)
P4 O57 1.575(4)
P4 O5 1.583(4)
P4 C31 1.779(6)
P5 O50 1.472(4)
P5 O11 1.583(4)
P5 O6 1.595(4)
P5 C80 1.781(7)
P6 O52 1.472(4)
P6 O72 1.597(5)
P6 O8 1.600(4)
P6 C116 1.766(7)
O5 C45 1.407(6)
O6 C47 1.412(6)
O7 C39 1.405(6)
O8 C106 1.414(6)
O11 C18 1.403(6)
O14 C13 1.404(6)
C200 C63 1.392(7)
C200 C47 1.409(8)
C200 C19 1.504(7)
O57 C16 1.412(6)
O72 C66 1.402(7)
C9 C25 1.512(8)
C9 C100 1.524(7)
C13 C100 1.387(7)
C13 C62 1.386(7)
C16 C43 1.371(7)
C16 C62 1.404(7)
C18 C33 1.393(7)
C18 C75 1.406(7)
C19 C75 1.505(8)
C20 C37 1.520(7)
C20 C98 1.526(8)
C23 C43 1.395(7)
C23 C100 1.393(6)
C25 C39 1.382(7)
C25 C85 1.409(7)
C29 C114 1.396(8)
C29 C75 1.397(8)
C32 C47 1.388(7)
C32 C106 1.413(8)
C32 C64 1.490(8)
C33 C45 1.407(7)
C33 C96 1.502(8)
C34 C43 1.523(7)
C34 C114 1.531(8)
C37 C85 1.385(9)
C37 C66 1.387(7)
C39 C92 1.390(8)
C45 C114 1.382(7)
C62 C68 1.507(7)
C63 C98 1.400(7)
C65 C92 1.496(7)
C66 C92 1.395(7)
C98 C106 1.363(9)
P2 O4 1.465(4)
P2 O108 1.588(4)
P2 O56 1.601(4)
P2 C120 1.764(5)
P3 O54 1.467(5)
P3 O12 1.591(4)
P3 O9 1.601(4)
P3 C109 1.785(5)
P7 O55 1.468(5)
P7 O2 1.581(4)
P7 O1 1.592(4)
P7 C112 1.786(5)
P8 O16 1.466(5)
P8 O74 1.588(5)
P8 O102 1.597(4)
P8 C91 1.758(6)
O1 C104 1.402(6)
O2 C113 1.414(6)
O108 C86 1.418(6)
O9 C99 1.406(6)
O12 C30 1.407(6)
O56 C108 1.404(6)
O74 C78 1.426(7)
C201 C22 1.378(7)
C201 C230 1.414(8)
C201 C93 1.504(7)
O102 C230 1.404(6)
C230 C90 1.385(8)
C11 C113 1.391(7)
C11 C99 1.391(7)
C11 C97 1.501(7)
C15 C81 1.385(7)
C15 C30 1.400(7)
C15 C107 1.498(7)
C17 C86 1.382(7)
C17 C81 1.399(7)
C17 C82 1.512(7)
C22 C88 1.391(7)
C24 C49 1.379(7)
C24 C101 1.401(7)
C26 C113 1.391(8)
C26 C46 1.396(7)
C26 C117 1.502(7)
C30 C48 1.390(7)
C36 C78 1.385(7)
C36 C104 1.396(8)
C36 C103 1.508(8)
C46 C60 1.391(7)
C48 C86 1.386(6)
C48 C52 1.501(7)
C49 C104 1.404(7)
C49 C117 1.524(8)
C60 C99 1.396(7)
C60 C107 1.514(7)
C78 C101 1.380(7)
C82 C88 1.526(7)
C88 C108 1.376(8)
C90 C108 1.400(7)
C90 C94 1.506(9)
C93 C101 1.526(7)
F5 C50 1.346(8)
C50 F6 1.318(9)
C50 F17 1.331(7)
C50 C204 1.494(11)
O60 C204 1.399(8)
F29 C223 1.325(7)
F30 C223 1.330(7)
F28 C223 1.362(8)
O80 C224 1.389(8)
C224 C223 1.478(9)
C21 F1 1.319(8)
C21 F2 1.331(8)
C21 F3 1.361(8)
C21 C202 1.506(10)
O59 C202 1.391(9)
C38 O58 1.443(11)
C38 C54 1.520(11)
F16 C54 1.352(9)
C54 F4 1.326(8)
C54 F15 1.336(9)
F22 C221 1.331(9)
C71 O71 1.378(8)
C71 C221 1.503(11)
F20 C221 1.340(8)
F21 C221 1.335(9)
O75 C69 1.391(8)
C69 C203 1.462(10)
F40 C203 1.319(8)
C203 F27 1.324(7)
C203 F26 1.371(7)
C40 O107 1.242(8)
C40 O109 1.246(8)
C40 C105 1.533(6)
C105 N1 1.498(6)
C105 C111 1.525(7)
C110 C111 1.513(8)
C111 C220 1.533(7)
C123 N3 1.523(8)
C123 C125 1.535(8)
C123 C118 1.581(10)
C124 C118 1.509(10)
C125 O106 1.246(9)
C125 O105 1.266(8)
C118 C84 1.538(9)
